data_1522550
loop_
_publ_author_name
'Morniroli, J.P.'
'Gantois, M.'

_publ_section_title
;
 Etude des conditions de formation de la phase omega dans les alliages
 Ti-Nb et Ti-Mo
;
_journal_name_full 'Memoires Scientifiques de la Revue de Metallurgie'
_journal_page_first 831
_journal_page_last 842
_journal_volume 70
_journal_year 1973
_chemical_formula_sum 'Nb0.3 Ti0.7'
_chemical_name_systematic '(Nb0.3 Ti0.7)'
_space_group_IT_number 63
_symmetry_space_group_name_Hall '-C 2c 2'
_symmetry_space_group_name_H-M 'C m c m'
_cell_angle_alpha 90
_cell_angle_beta 90
_cell_angle_gamma 90
_cell_formula_units_Z 4
_cell_length_a 3.1
_cell_length_b 4.88
_cell_length_c 4.7
_cell_volume 71.102
_citation_journal_id_ASTM MRMTAU
_cod_data_source_file Morniroli_MRMTAU_1973_1414.cif
_cod_data_source_block Nb0.3Ti0.7
_cod_original_cell_volume 71.10159
_cod_database_code 1522550

loop_
_symmetry_equiv_pos_as_xyz
x,y,z
-x,-y,z+1/2
x,-y,-z
-x,y,-z+1/2
-x,-y,-z
x,y,-z-1/2
-x,y,z
x,-y,z-1/2
x+1/2,y+1/2,z
-x+1/2,-y+1/2,z+1/2
x+1/2,-y+1/2,-z
-x+1/2,y+1/2,-z+1/2
-x+1/2,-y+1/2,-z
x+1/2,y+1/2,-z-1/2
-x+1/2,y+1/2,z
x+1/2,-y+1/2,z-1/2

loop_
_atom_site_label
_atom_site_type_symbol
_atom_site_fract_x
_atom_site_fract_y
_atom_site_fract_z
_atom_site_occupancy
_atom_site_U_iso_or_equiv
Nb1 Nb 0 0.19 0.25 0.3 0.0
Ti1 Ti 0 0.19 0.25 0.7 0.0
